data_1502961
loop_
_publ_author_name
'Getmanenko, Yulia A.'
'Tongwa, Paul'
'Timofeeva, Tatiana V.'
'Marder, Seth R.'

_publ_section_title
;
 Base-catalyzed halogen dance reaction and oxidative coupling sequence as
 a convenient method for the preparation of dihalo-bisheteroarenes.
;
_journal_issue 9
_journal_name_full 'Organic letters'
_journal_page_first 2136
_journal_page_last 2139
_journal_paper_doi 10.1021/ol1006423
_journal_volume 12
_journal_year 2010
_chemical_formula_moiety 'C14 H20 Br2 Se2 Si2'
_chemical_formula_sum 'C14 H20 Br2 Se2 Si2'
_chemical_formula_weight 562.22
_chemical_name_systematic
; 
 ? 
;
_space_group_IT_number 29
_symmetry_cell_setting orthorhombic
_symmetry_space_group_name_Hall 'P 2c -2ac'
_symmetry_space_group_name_H-M 'P c a 21'
_atom_sites_solution_hydrogens mixed
_atom_sites_solution_primary direct
_atom_sites_solution_secondary difmap
_audit_creation_method SHELXL-97
_cell_angle_alpha 90.00
_cell_angle_beta 90.00
_cell_angle_gamma 90.00
_cell_formula_units_Z 8
_cell_length_a 28.649(4)
_cell_length_b 7.6936(10)
_cell_length_c 18.557(2)
_cell_measurement_reflns_used 7910
_cell_measurement_temperature 100(2)
_cell_measurement_theta_max 26.9411
_cell_measurement_theta_min 2.6155
_cell_volume 4090.2(9)
_computing_cell_refinement 'SAINT+ ver. 6.2 (Bruker, 2001)'
_computing_data_collection 'APEX2  (Bruker, 2005)'
_computing_data_reduction 'SAINT+ ver. 6.2 (Bruker, 2001)'
_computing_molecular_graphics 'SHELXTL ver. 6.12 (Sheldrick, 2001)'
_computing_publication_material 'SHELXTL ver. 6.12 (Sheldrick, 2001)'
_computing_structure_refinement 'SHELXL-97 (Sheldrick, 2008)'
_computing_structure_solution 'SHELXS-97 (Sheldrick, 2008)'
_diffrn_ambient_temperature 100(2)
_diffrn_measured_fraction_theta_full 0.998
_diffrn_measured_fraction_theta_max 0.998
_diffrn_measurement_device_type 'Bruker SMART APEX II CCD area detector'
_diffrn_measurement_method 'phi and omega scans'
_diffrn_radiation_monochromator graphite
_diffrn_radiation_source 'fine-focus sealed tube'
_diffrn_radiation_type MoK\a
_diffrn_radiation_wavelength 0.71073
_diffrn_reflns_av_R_equivalents 0.0666
_diffrn_reflns_av_sigmaI/netI 0.0332
_diffrn_reflns_limit_h_max 36
_diffrn_reflns_limit_h_min -36
_diffrn_reflns_limit_k_max 9
_diffrn_reflns_limit_k_min -9
_diffrn_reflns_limit_l_max 23
_diffrn_reflns_limit_l_min -23
_diffrn_reflns_number 48902
_diffrn_reflns_theta_full 27.00
_diffrn_reflns_theta_max 27.00
_diffrn_reflns_theta_min 1.42
_exptl_absorpt_coefficient_mu 7.631
_exptl_absorpt_correction_T_max 0.5158
_exptl_absorpt_correction_T_min 0.1149
_exptl_absorpt_correction_type multi-scan
_exptl_absorpt_process_details 'SADABS (Sheldrick, 2003)'
_exptl_crystal_colour colorless
_exptl_crystal_density_diffrn 1.826
_exptl_crystal_density_meas ?
_exptl_crystal_density_method 'not measured'
_exptl_crystal_description block
_exptl_crystal_F_000 2160
_exptl_crystal_size_max 0.50
_exptl_crystal_size_mid 0.20
_exptl_crystal_size_min 0.10
_refine_diff_density_max 2.784
_refine_diff_density_min -1.286
_refine_diff_density_rms 0.172
_refine_ls_abs_structure_details 'Flack H D (1983), Acta Cryst. A39, 876-881'
_refine_ls_abs_structure_Flack 0.48(6)
_refine_ls_extinction_method none
_refine_ls_goodness_of_fit_ref 1.096
_refine_ls_hydrogen_treatment constr
_refine_ls_matrix_type full
_refine_ls_number_parameters 362
_refine_ls_number_reflns 4596
_refine_ls_number_restraints 73
_refine_ls_restrained_S_all 1.099
_refine_ls_R_factor_all 0.0585
_refine_ls_R_factor_gt 0.0486
_refine_ls_shift/su_max 0.001
_refine_ls_shift/su_mean 0.000
_refine_ls_structure_factor_coef Fsqd
_refine_ls_weighting_details 'calc w=1/[\s^2^(Fo^2^)+(0.0530P)^2^+30.5900P] where P=(Fo^2^+2Fc^2^)/3'
_refine_ls_weighting_scheme calc
_refine_ls_wR_factor_gt 0.1198
_refine_ls_wR_factor_ref 0.1260
_reflns_number_gt 4022
_reflns_number_total 4596
_reflns_threshold_expression >2sigma(I)
_cod_data_source_file ol1006423_si_002.cif
_cod_data_source_block 3B
_cod_depositor_comments
;
The following automatic conversions were performed:

'_symmetry_cell_setting' value 'Orthorhombic' changed to
'orthorhombic' according to
/home/saulius/struct/CIF-dictionaries/cif_core.dic dictionary named
'cif_core.dic' version 2.4.2 from 2011-04-26.

Automatic conversion script
Id: cif_fix_values 1715 2011-07-08 13:25:40Z adriana 

The following automatic conversions were performed:

'_exptl_crystal_density_meas' value 'not measured' was changed to '?'
- the value is perceived as not measured.

Automatic conversion script
Id: cif_fix_values 3008 2015-01-20 13:52:24Z robertas 
;
_cod_original_cell_volume 4090.1(9)
_cod_original_sg_symbol_H-M Pca2(1)
_cod_database_code 1502961

loop_
_symmetry_equiv_pos_as_xyz
'x, y, z'
'-x, -y, z+1/2'
'x+1/2, -y, z'
'-x+1/2, y, z+1/2'

loop_
_atom_site_label
_atom_site_type_symbol
_atom_site_fract_x
_atom_site_fract_y
_atom_site_fract_z
_atom_site_U_iso_or_equiv
_atom_site_adp_type
_atom_site_occupancy
_atom_site_symmetry_multiplicity
_atom_site_calc_flag
_atom_site_refinement_flags
_atom_site_disorder_assembly
_atom_site_disorder_group
Se1B Se -0.05493(4) 1.45468(16) 0.16146(6) 0.0244(3) Uani 1 1 d . B .
Se1A Se -0.30184(4) 1.46195(16) 0.36037(6) 0.0246(3) Uani 1 1 d . . .
Se2B Se 0.05474(4) 1.04409(15) 0.14693(6) 0.0228(3) Uani 1 1 d . . .
Se2A Se -0.19488(4) 1.02941(16) 0.34571(7) 0.0246(3) Uani 1 1 d . A .
Br1B Br -0.04337(5) 0.95988(19) 0.03329(10) 0.0398(4) Uani 1 1 d . . .
Br1A Br -0.29744(5) 0.90139(18) 0.43187(11) 0.0421(4) Uani 1 1 d . A .
Br2B Br 0.04824(4) 1.60055(15) 0.07251(9) 0.0301(3) Uani 1 1 d . B .
Br2A Br -0.20064(5) 1.54704(18) 0.46026(9) 0.0392(4) Uani 1 1 d . . .
Si1B Si -0.16906(12) 1.4819(5) 0.1463(3) 0.0242(7) Uani 1 1 d D . .
Si1A Si -0.41641(11) 1.4829(4) 0.3605(2) 0.0214(7) Uani 1 1 d D . .
Si2B Si 0.16940(11) 1.0245(4) 0.1446(2) 0.0196(6) Uani 1 1 d D . .
Si2A Si -0.08059(12) 1.0004(4) 0.3522(3) 0.0227(7) Uani 1 1 d D . .
C1B C -0.1120(4) 1.3647(14) 0.1327(6) 0.018(2) Uani 1 1 d D B .
C1A C -0.1360(4) 1.1210(16) 0.3715(7) 0.027(3) Uani 1 1 d D A .
C2A C -0.1422(4) 1.2765(16) 0.4059(6) 0.024(2) Uani 1 1 d . . .
C2B C -0.1051(4) 1.2121(15) 0.0957(7) 0.026(3) Uani 1 1 d . . .
C3B C -0.0586(4) 1.1659(14) 0.0881(7) 0.026(3) Uani 1 1 d . B .
C3A C -0.1901(4) 1.3354(18) 0.4164(7) 0.028(3) Uani 1 1 d . A .
C4A C -0.2235(4) 1.2269(15) 0.3895(7) 0.022(2) Uani 1 1 d . . .
C4B C -0.0248(4) 1.2683(13) 0.1167(6) 0.018(2) Uani 1 1 d . . .
C5A C -0.2741(4) 1.2485(15) 0.3889(6) 0.021(2) Uani 1 1 d . A .
C5B C 0.0260(4) 1.2523(13) 0.1187(6) 0.016(2) Uani 1 1 d . B .
C6A C -0.3058(4) 1.1262(17) 0.4079(8) 0.033(2) Uani 1 1 d . . .
C6B C 0.0613(4) 1.3695(13) 0.1047(6) 0.0177(15) Uani 1 1 d . . .
C7A C -0.3560(4) 1.1908(17) 0.3960(8) 0.033(2) Uani 1 1 d . A .
C7B C 0.1070(4) 1.3155(14) 0.1115(6) 0.0177(15) Uani 1 1 d . B .
C8A C -0.3604(4) 1.3576(16) 0.3751(7) 0.026(3) Uani 1 1 d D A .
C8B C 0.1126(4) 1.1460(13) 0.1341(6) 0.017(2) Uani 1 1 d D B .
C9A C -0.0758(11) 0.940(5) 0.257(2) 0.021(4) Uani 0.45 1 d PD A 1
C9B C -0.2142(14) 1.374(5) 0.098(2) 0.048(8) Uani 0.45 1 d PD B 1
C10B C -0.179(2) 1.503(8) 0.241(4) 0.048(8) Uani 0.45 1 d PD B 1
C10A C -0.0738(10) 0.846(4) 0.4227(18) 0.021(4) Uani 0.45 1 d PD A 1
C11A C -0.0316(14) 1.144(5) 0.373(2) 0.021(4) Uani 0.45 1 d PD A 1
C11B C -0.1592(15) 1.725(5) 0.106(2) 0.048(8) Uani 0.45 1 d PD B 1
C12B C 0.2112(12) 1.186(5) 0.1829(18) 0.037(6) Uani 0.45 1 d PD C 1
C12A C -0.4532(15) 1.361(6) 0.287(2) 0.045(7) Uani 0.45 1 d PD D 1
C13A C -0.4363(13) 1.544(5) 0.459(2) 0.045(7) Uani 0.45 1 d PD D 1
C13B C 0.1889(16) 0.972(5) 0.054(3) 0.037(6) Uani 0.45 1 d PD C 1
C14B C 0.1608(15) 0.829(6) 0.2020(19) 0.037(6) Uani 0.45 1 d PD C 1
C14A C -0.4025(16) 1.687(6) 0.307(2) 0.045(7) Uani 0.45 1 d PD D 1
C10C C -0.1758(15) 1.531(6) 0.249(3) 0.032(4) Uani 0.55 1 d PD B 2
C13C C 0.1968(11) 1.010(4) 0.055(2) 0.033(4) Uani 0.55 1 d PD C 2
C12C C 0.2083(9) 1.149(4) 0.2092(15) 0.033(4) Uani 0.55 1 d PD C 2
C11C C -0.1695(9) 1.679(4) 0.0901(16) 0.032(4) Uani 0.55 1 d PD B 2
C14C C 0.1554(10) 0.806(4) 0.1818(15) 0.033(4) Uani 0.55 1 d PD C 2
C9C C -0.2153(9) 1.316(4) 0.1168(15) 0.032(4) Uani 0.55 1 d PD B 2
C9' C -0.0854(10) 0.904(4) 0.259(2) 0.038(5) Uani 0.55 1 d PD A 2
C10' C -0.0792(10) 0.795(4) 0.409(2) 0.038(5) Uani 0.55 1 d PD A 2
C11' C -0.0322(13) 1.185(4) 0.361(2) 0.038(5) Uani 0.55 1 d PD A 2
C14' C -0.4036(12) 1.700(4) 0.3298(14) 0.031(4) Uani 0.55 1 d PD D 2
C13' C -0.4502(10) 1.497(4) 0.4469(18) 0.031(4) Uani 0.55 1 d PD D 2
C12' C -0.4569(11) 1.332(4) 0.3099(15) 0.031(4) Uani 0.55 1 d PD D 2

loop_
_atom_site_aniso_label
_atom_site_aniso_U_11
_atom_site_aniso_U_22
_atom_site_aniso_U_33
_atom_site_aniso_U_23
_atom_site_aniso_U_13
_atom_site_aniso_U_12
Se1B 0.0226(6) 0.0251(6) 0.0255(6) -0.0069(6) -0.0017(5) 0.0010(5)
Se1A 0.0163(5) 0.0234(5) 0.0342(7) 0.0012(6) -0.0026(5) 0.0017(5)
Se2B 0.0219(5) 0.0155(5) 0.0309(7) 0.0057(5) -0.0005(5) -0.0027(5)
Se2A 0.0164(5) 0.0285(6) 0.0289(6) -0.0079(6) -0.0026(5) 0.0012(5)
Br1B 0.0299(6) 0.0318(7) 0.0577(9) -0.0224(7) -0.0110(6) 0.0031(6)
Br1A 0.0285(6) 0.0291(6) 0.0687(10) 0.0246(7) 0.0028(7) -0.0002(5)
Br2B 0.0280(6) 0.0205(5) 0.0418(7) 0.0097(5) -0.0016(6) -0.0011(5)
Br2A 0.0300(7) 0.0261(6) 0.0616(10) -0.0166(7) -0.0128(6) 0.0011(5)
Si1B 0.0209(16) 0.0308(17) 0.0210(17) 0.0038(14) -0.0004(15) 0.0041(13)
Si1A 0.0177(14) 0.0294(16) 0.0172(17) -0.0017(13) 0.0016(14) 0.0036(12)
Si2B 0.0223(15) 0.0208(14) 0.0157(15) 0.0032(12) -0.0005(14) 0.0002(12)
Si2A 0.0162(15) 0.0286(17) 0.0233(18) 0.0041(13) -0.0013(15) 0.0001(11)
C1B 0.022(5) 0.020(5) 0.012(5) 0.004(4) -0.001(4) 0.002(4)
C1A 0.019(5) 0.037(7) 0.026(6) -0.001(5) -0.007(5) -0.001(5)
C2A 0.026(6) 0.025(6) 0.022(6) 0.000(5) -0.006(5) 0.000(5)
C2B 0.025(6) 0.027(6) 0.027(6) 0.001(5) -0.002(5) -0.003(5)
C3B 0.031(6) 0.013(5) 0.035(7) -0.002(5) -0.006(5) 0.007(5)
C3A 0.014(5) 0.049(8) 0.021(6) 0.012(6) -0.005(4) -0.004(5)
C4A 0.017(5) 0.019(6) 0.031(6) 0.003(5) 0.001(5) 0.001(4)
C4B 0.030(6) 0.013(5) 0.010(5) 0.002(4) 0.001(4) -0.001(4)
C5A 0.017(5) 0.024(6) 0.022(5) -0.001(4) -0.003(4) 0.006(4)
C5B 0.023(5) 0.013(5) 0.011(5) 0.002(4) 0.002(4) -0.004(4)
C6A 0.023(4) 0.033(5) 0.042(5) -0.018(4) 0.018(4) -0.009(4)
C6B 0.024(4) 0.016(3) 0.013(3) 0.009(3) -0.004(3) -0.001(3)
C7A 0.023(4) 0.033(5) 0.042(5) -0.018(4) 0.018(4) -0.009(4)
C7B 0.024(4) 0.016(3) 0.013(3) 0.009(3) -0.004(3) -0.001(3)
C8A 0.013(5) 0.032(6) 0.033(7) -0.009(5) -0.002(5) -0.001(4)
C8B 0.026(6) 0.018(5) 0.006(4) 0.002(4) 0.001(4) -0.002(4)
C9A 0.020(9) 0.012(12) 0.031(9) 0.004(6) -0.001(7) -0.007(7)
C9B 0.052(15) 0.035(15) 0.056(16) 0.021(11) -0.016(11) 0.013(11)
C10B 0.052(15) 0.035(15) 0.056(16) 0.021(11) -0.016(11) 0.013(11)
C10A 0.020(9) 0.012(12) 0.031(9) 0.004(6) -0.001(7) -0.007(7)
C11A 0.020(9) 0.012(12) 0.031(9) 0.004(6) -0.001(7) -0.007(7)
C11B 0.052(15) 0.035(15) 0.056(16) 0.021(11) -0.016(11) 0.013(11)
C12B 0.047(13) 0.040(11) 0.024(9) 0.000(8) -0.018(9) -0.015(9)
C12A 0.042(12) 0.050(13) 0.042(15) 0.023(12) 0.016(11) 0.030(10)
C13A 0.042(12) 0.050(13) 0.042(15) 0.023(12) 0.016(11) 0.030(10)
C13B 0.047(13) 0.040(11) 0.024(9) 0.000(8) -0.018(9) -0.015(9)
C14B 0.047(13) 0.040(11) 0.024(9) 0.000(8) -0.018(9) -0.015(9)
C14A 0.042(12) 0.050(13) 0.042(15) 0.023(12) 0.016(11) 0.030(10)
C10C 0.025(8) 0.034(11) 0.036(9) 0.003(6) 0.018(7) 0.006(7)
C13C 0.030(8) 0.042(10) 0.026(8) 0.017(7) -0.004(7) -0.002(7)
C12C 0.030(8) 0.042(10) 0.026(8) 0.017(7) -0.004(7) -0.002(7)
C11C 0.025(8) 0.034(11) 0.036(9) 0.003(6) 0.018(7) 0.006(7)
C14C 0.030(8) 0.042(10) 0.026(8) 0.017(7) -0.004(7) -0.002(7)
C9C 0.025(8) 0.034(11) 0.036(9) 0.003(6) 0.018(7) 0.006(7)
C9' 0.026(8) 0.022(12) 0.065(12) 0.002(8) -0.002(8) -0.011(7)
C10' 0.026(8) 0.022(12) 0.065(12) 0.002(8) -0.002(8) -0.011(7)
C11' 0.026(8) 0.022(12) 0.065(12) 0.002(8) -0.002(8) -0.011(7)
C14' 0.032(8) 0.042(9) 0.020(8) 0.002(6) 0.004(7) 0.003(7)
C13' 0.032(8) 0.042(9) 0.020(8) 0.002(6) 0.004(7) 0.003(7)
C12' 0.032(8) 0.042(9) 0.020(8) 0.002(6) 0.004(7) 0.003(7)

loop_
_atom_type_symbol
_atom_type_description
_atom_type_scat_dispersion_real
_atom_type_scat_dispersion_imag
_atom_type_scat_source
C C 0.0033 0.0016 'International Tables Vol C Tables 4.2.6.8 and 6.1.1.4'
H H 0.0000 0.0000 'International Tables Vol C Tables 4.2.6.8 and 6.1.1.4'
Si Si 0.0817 0.0704 'International Tables Vol C Tables 4.2.6.8 and 6.1.1.4'
Se Se -0.0929 2.2259 'International Tables Vol C Tables 4.2.6.8 and 6.1.1.4'
Br Br -0.2901 2.4595 'International Tables Vol C Tables 4.2.6.8 and 6.1.1.4'

loop_
_geom_angle_atom_site_label_1
_geom_angle_atom_site_label_2
_geom_angle_atom_site_label_3
_geom_angle
C1B Se1B C4B 89.6(5)
C8A Se1A C5A 88.0(5)
C8B Se2B C5B 89.7(5)
C1A Se2A C4A 88.8(5)
C10B Si1B C9B 115(3)
C10B Si1B C11C 119(2)
C9B Si1B C11C 95.4(14)
C10B Si1B C1B 109(2)
C9B Si1B C1B 109.9(13)
C11C Si1B C1B 108.9(9)
C10B Si1B C9C 103(2)
C9B Si1B C9C 17.1(11)
C11C Si1B C9C 112.4(12)
C1B Si1B C9C 104.1(8)
C10B Si1B C10C 7(3)
C9B Si1B C10C 120.6(19)
C11C Si1B C10C 113.2(17)
C1B Si1B C10C 108.0(15)
C9C Si1B C10C 109.8(15)
C10B Si1B C11B 108(2)
C9B Si1B C11B 110.2(15)
C11C Si1B C11B 15.2(14)
C1B Si1B C11B 105.6(13)
C9C Si1B C11B 127.0(14)
C10C Si1B C11B 101.3(19)
C14' Si1A C12' 122.5(14)
C14' Si1A C8A 110.2(12)
C12' Si1A C8A 106.2(10)
C14' Si1A C13' 108.7(12)
C12' Si1A C13' 98.3(13)
C8A Si1A C13' 110.1(10)
C14' Si1A C14A 13.4(16)
C12' Si1A C14A 112.0(18)
C8A Si1A C14A 108.6(13)
C13' Si1A C14A 120.6(15)
C14' Si1A C13A 97.5(14)
C12' Si1A C13A 115.4(16)
C8A Si1A C13A 103.5(11)
C13' Si1A C13A 17.2(14)
C14A Si1A C13A 110.5(17)
C14' Si1A C12A 109.6(15)
C12' Si1A C12A 14.4(12)
C8A Si1A C12A 108.1(11)
C13' Si1A C12A 110.1(14)
C14A Si1A C12A 98.3(19)
C13A Si1A C12A 127.0(18)
C13C Si2B C13B 11.8(15)
C13C Si2B C14C 111.9(13)
C13B Si2B C14C 102.0(16)
C13C Si2B C12C 110.4(12)
C13B Si2B C12C 121.2(15)
C14C Si2B C12C 110.4(11)
C13C Si2B C12B 96.2(15)
C13B Si2B C12B 107.7(15)
C14C Si2B C12B 126.7(13)
C12C Si2B C12B 17.4(10)
C13C Si2B C8B 107.8(11)
C13B Si2B C8B 106.2(16)
C14C Si2B C8B 107.4(10)
C12C Si2B C8B 108.7(9)
C12B Si2B C8B 105.3(12)
C13C Si2B C14B 121.7(17)
C13B Si2B C14B 112.9(17)
C14C Si2B C14B 13.6(12)
C12C Si2B C14B 97.1(12)
C12B Si2B C14B 113.9(14)
C8B Si2B C14B 110.2(14)
C10A Si2A C9A 122.1(16)
C10A Si2A C11A 99.6(14)
C9A Si2A C11A 107.4(15)
C10A Si2A C1A 106.4(11)
C9A Si2A C1A 111.9(12)
C11A Si2A C1A 108.1(12)
C10A Si2A C10' 14.9(12)
C9A Si2A C10' 108.7(17)
C11A Si2A C10' 111.8(13)
C1A Si2A C10' 108.9(10)
C10A Si2A C9' 114.8(15)
C9A Si2A C9' 11.9(12)
C11A Si2A C9' 119.1(15)
C1A Si2A C9' 107.8(11)
C10' Si2A C9' 100.6(14)
C10A Si2A C11' 109.8(14)
C9A Si2A C11' 102.2(14)
C11A Si2A C11' 10.3(15)
C1A Si2A C11' 102.8(11)
C10' Si2A C11' 122.1(13)
C9' Si2A C11' 114.1(14)
C2B C1B Se1B 109.7(8)
C2B C1B Si1B 126.9(9)
Se1B C1B Si1B 123.2(6)
C2A C1A Si2A 129.1(9)
C2A C1A Se2A 109.3(9)
Si2A C1A Se2A 121.6(7)
C1A C2A C3A 117.1(11)
C3B C2B C1B 114.0(10)
C4B C3B C2B 119.9(11)
C4B C3B Br1B 121.3(9)
C2B C3B Br1B 118.7(9)
C4A C3A C2A 114.9(12)
C4A C3A Br2A 125.8(9)
C2A C3A Br2A 119.2(9)
C3A C4A C5A 129.0(11)
C3A C4A Se2A 110.0(8)
C5A C4A Se2A 121.0(9)
C3B C4B C5B 132.3(10)
C3B C4B Se1B 106.8(8)
C5B C4B Se1B 120.9(8)
C6A C5A C4A 125.9(11)
C6A C5A Se1A 113.0(9)
C4A C5A Se1A 121.1(9)
C6B C5B C4B 132.0(10)
C6B C5B Se2B 106.9(8)
C4B C5B Se2B 121.1(8)
C5A C6A C7A 111.5(12)
C5A C6A Br1A 129.9(10)
C7A C6A Br1A 118.0(9)
C5B C6B C7B 118.8(10)
C5B C6B Br2B 121.6(8)
C7B C6B Br2B 119.6(8)
C8A C7A C6A 115.9(11)
C6B C7B C8B 115.0(10)
C7A C8A Se1A 111.4(9)
C7A C8A Si1A 127.3(9)
Se1A C8A Si1A 121.2(7)
C7B C8B Se2B 109.6(8)
C7B C8B Si2B 126.9(8)
Se2B C8B Si2B 123.4(6)

loop_
_geom_bond_atom_site_label_1
_geom_bond_atom_site_label_2
_geom_bond_distance
Se1B C1B 1.853(11)
Se1B C4B 1.869(11)
Se1A C8A 1.880(11)
Se1A C5A 1.900(11)
Se2B C8B 1.850(11)
Se2B C5B 1.875(11)
Se2A C1A 1.889(11)
Se2A C4A 1.908(12)
Br1B C3B 1.933(12)
Br1A C6A 1.802(14)
Br2B C6B 1.912(10)
Br2A C3A 1.846(14)
Si1B C10B 1.79(7)
Si1B C9B 1.78(4)
Si1B C11C 1.84(3)
Si1B C1B 1.884(11)
Si1B C9C 1.92(3)
Si1B C10C 1.95(4)
Si1B C11B 2.03(4)
Si1A C14' 1.80(3)
Si1A C12' 1.89(3)
Si1A C8A 1.892(12)
Si1A C13' 1.88(3)
Si1A C14A 1.91(4)
Si1A C13A 1.97(4)
Si1A C12A 1.96(5)
Si2B C13C 1.84(4)
Si2B C13B 1.82(5)
Si2B C14C 1.86(3)
Si2B C12C 1.90(3)
Si2B C12B 1.87(3)
Si2B C8B 1.886(11)
Si2B C14B 1.86(4)
Si2A C10A 1.78(3)
Si2A C9A 1.84(4)
Si2A C11A 1.83(4)
Si2A C1A 1.874(12)
Si2A C10' 1.90(4)
Si2A C9' 1.89(4)
Si2A C11' 1.99(4)
C1B C2B 1.374(16)
C1A C2A 1.368(17)
C2A C3A 1.458(16)
C2B C3B 1.387(16)
C3B C4B 1.357(16)
C3A C4A 1.365(17)
C4A C5A 1.458(14)
C4B C5B 1.461(15)
C5A C6A 1.355(17)
C5B C6B 1.378(14)
C6A C7A 1.538(18)
C6B C7B 1.382(15)
C7A C8A 1.347(19)
C7B C8B 1.379(14)

loop_
_geom_torsion_atom_site_label_1
_geom_torsion_atom_site_label_2
_geom_torsion_atom_site_label_3
_geom_torsion_atom_site_label_4
_geom_torsion
C4B Se1B C1B C2B 1.1(9)
C4B Se1B C1B Si1B -173.9(7)
C10B Si1B C1B C2B 122(2)
C9B Si1B C1B C2B -4.3(18)
C11C Si1B C1B C2B -107.6(14)
C9C Si1B C1B C2B 12.5(14)
C10C Si1B C1B C2B 129.2(18)
C11B Si1B C1B C2B -123.1(16)
C10B Si1B C1B Se1B -64(2)
C9B Si1B C1B Se1B 169.8(14)
C11C Si1B C1B Se1B 66.5(12)
C9C Si1B C1B Se1B -173.5(10)
C10C Si1B C1B Se1B -56.8(16)
C11B Si1B C1B Se1B 50.9(14)
C10A Si2A C1A C2A 95.9(15)
C9A Si2A C1A C2A -128.4(16)
C11A Si2A C1A C2A -10.3(17)
C10' Si2A C1A C2A 111.4(15)
C9' Si2A C1A C2A -140.4(15)
C11' Si2A C1A C2A -19.4(17)
C10A Si2A C1A Se2A -81.9(12)
C9A Si2A C1A Se2A 53.7(14)
C11A Si2A C1A Se2A 171.8(13)
C10' Si2A C1A Se2A -66.5(13)
C9' Si2A C1A Se2A 41.8(13)
C11' Si2A C1A Se2A 162.7(13)
C4A Se2A C1A C2A -0.9(10)
C4A Se2A C1A Si2A 177.3(8)
Si2A C1A C2A C3A -177.0(9)
Se2A C1A C2A C3A 1.0(14)
Se1B C1B C2B C3B -1.1(13)
Si1B C1B C2B C3B 173.6(9)
C1B C2B C3B C4B 0.6(18)
C1B C2B C3B Br1B -177.1(9)
C1A C2A C3A C4A -0.6(16)
C1A C2A C3A Br2A -178.3(9)
C2A C3A C4A C5A -178.1(11)
Br2A C3A C4A C5A -0.5(19)
C2A C3A C4A Se2A -0.2(13)
Br2A C3A C4A Se2A 177.4(7)
C1A Se2A C4A C3A 0.6(9)
C1A Se2A C4A C5A 178.7(10)
C2B C3B C4B C5B 178.5(11)
Br1B C3B C4B C5B -3.9(18)
C2B C3B C4B Se1B 0.3(14)
Br1B C3B C4B Se1B 177.9(7)
C1B Se1B C4B C3B -0.8(8)
C1B Se1B C4B C5B -179.2(9)
C3A C4A C5A C6A -133.3(14)
Se2A C4A C5A C6A 49.0(16)
C3A C4A C5A Se1A 46.5(17)
Se2A C4A C5A Se1A -131.2(8)
C8A Se1A C5A C6A -1.6(10)
C8A Se1A C5A C4A 178.5(10)
C3B C4B C5B C6B 133.6(14)
Se1B C4B C5B C6B -48.4(15)
C3B C4B C5B Se2B -48.3(16)
Se1B C4B C5B Se2B 129.7(7)
C8B Se2B C5B C6B -0.9(8)
C8B Se2B C5B C4B -179.4(8)
C4A C5A C6A C7A -176.3(11)
Se1A C5A C6A C7A 3.8(13)
C4A C5A C6A Br1A -5(2)
Se1A C5A C6A Br1A 174.8(9)
C4B C5B C6B C7B 179.9(11)
Se2B C5B C6B C7B 1.6(12)
C4B C5B C6B Br2B -2.7(16)
Se2B C5B C6B Br2B 179.0(6)
C5A C6A C7A C8A -5.1(17)
Br1A C6A C7A C8A -177.2(10)
C5B C6B C7B C8B -1.7(15)
Br2B C6B C7B C8B -179.1(8)
C6A C7A C8A Se1A 3.8(15)
C6A C7A C8A Si1A -176.5(9)
C5A Se1A C8A C7A -1.3(10)
C5A Se1A C8A Si1A 178.9(8)
C14' Si1A C8A C7A -178.1(14)
C12' Si1A C8A C7A -43.5(15)
C13' Si1A C8A C7A 61.9(16)
C14A Si1A C8A C7A -164.1(19)
C13A Si1A C8A C7A 78.5(18)
C12A Si1A C8A C7A -58.4(17)
C14' Si1A C8A Se1A 1.6(12)
C12' Si1A C8A Se1A 136.2(10)
C13' Si1A C8A Se1A -118.4(12)
C14A Si1A C8A Se1A 15.6(17)
C13A Si1A C8A Se1A -101.8(15)
C12A Si1A C8A Se1A 121.3(13)
C6B C7B C8B Se2B 0.8(12)
C6B C7B C8B Si2B 176.5(8)
C5B Se2B C8B C7B 0.1(8)
C5B Se2B C8B Si2B -175.8(6)
C13C Si2B C8B C7B -62.5(14)
C13B Si2B C8B C7B -74.7(15)
C14C Si2B C8B C7B 176.7(13)
C12C Si2B C8B C7B 57.3(13)
C12B Si2B C8B C7B 39.4(15)
C14B Si2B C8B C7B 162.6(14)
C13C Si2B C8B Se2B 112.6(11)
C13B Si2B C8B Se2B 100.4(13)
C14C Si2B C8B Se2B -8.2(12)
C12C Si2B C8B Se2B -127.6(10)
C12B Si2B C8B Se2B -145.5(13)
C14B Si2B C8B Se2B -22.3(13)
